data_1564889
loop_
_publ_author_name
'Ma, KeYuan'
'Lef\`evre, Robin'
'Li, Qingtian'
'Lago, Jorge'
'Blacque, Olivier'
'Yang, Wanli'
'von Rohr, Fabian O.'

_publ_section_title
;
 Synthetic control over polymorph formation in the d-band semiconductor
 system FeS2
;
_journal_name_full 'Chemical Science'
_journal_paper_doi 10.1039/D1SC03026D
_journal_year 2021
_chemical_formula_moiety 'Fe S2'
_chemical_formula_sum 'Fe S2'
_chemical_formula_weight 119.97
_chemical_name_systematic Marcasite
_space_group_crystal_system orthorhombic
_space_group_IT_number 58
_space_group_name_Hall '-P 2 2n'
_space_group_name_H-M_alt 'P n n m'
_atom_sites_solution_primary dual
_audit_creation_date 2018-05-07
_audit_creation_method
;
Olex2 1.2
(compiled 2018.04.26 svn.r3504 for OlexSys, GUI svn.r5492)
;
_audit_update_record
;
2021-02-24 deposited with the CCDC.	2021-09-20 downloaded from the CCDC.
;
_cell_angle_alpha 90
_cell_angle_beta 90
_cell_angle_gamma 90
_cell_formula_units_Z 2
_cell_length_a 4.4474(4)
_cell_length_b 5.4287(4)
_cell_length_c 3.3852(3)
_cell_measurement_reflns_used 884
_cell_measurement_temperature 160(1)
_cell_measurement_theta_max 32.6
_cell_measurement_theta_min 5.9
_cell_volume 81.731(12)
_computing_cell_refinement 'CrysAlisPro 1.171.39.13a (Rigaku OD, 2015)'
_computing_data_collection 'CrysAlisPro 1.171.39.13a (Rigaku OD, 2015)'
_computing_data_reduction 'CrysAlisPro 1.171.39.13a (Rigaku OD, 2015)'
_computing_molecular_graphics 'Olex2 (Dolomanov et al., 2009)'
_computing_publication_material 'Olex2 (Dolomanov et al., 2009)'
_computing_structure_refinement 'ShelXL (Sheldrick, 2015b)'
_computing_structure_solution 'ShelXT (Sheldrick, 2015a)'
_diffrn_ambient_environment N~2~
_diffrn_ambient_temperature 160(1)
_diffrn_detector 'CCD plate'
_diffrn_detector_type 'Pilatus 200K'
_diffrn_measured_fraction_theta_full 0.978
_diffrn_measured_fraction_theta_max 0.982
_diffrn_measurement_details
;
List of Runs (angles in degrees, time in seconds):

  # Type    Start    End  Width  t~exp~   \w     \q     \k     \f   Frames
#--------------------------------------------------------------------------
  1  \w    -27.00  22.00   0.50    0.40    --  -10.35 -99.00-120.00   98
  2  \w    -20.00  67.00   0.50    0.40    --  -10.35  38.00 150.00  174
  3  \w    -23.00  64.00   0.50    0.40    --  -10.35  51.00  61.00  174
  4  \w    -68.00  18.00   0.50    0.40    --    9.10 -38.00 -60.00  172
  5  \w    -27.00  20.00   0.50    0.40    --  -10.35 -99.00 120.00   94
  6  \w    -20.00  69.00   0.50    0.40    --  -10.35  19.00-120.00  178
;
_diffrn_measurement_device 'four-circle diffractometer'
_diffrn_measurement_device_type 'XtaLAB Synergy, Dualflex, Pilatus 200K'
_diffrn_measurement_method '\w scans'
_diffrn_orient_matrix_type 'CrysAlisPro convention (1999,Acta A55,543-557)'
_diffrn_orient_matrix_UB_11 0.0324086000
_diffrn_orient_matrix_UB_12 0.1195180000
_diffrn_orient_matrix_UB_13 -0.1285090000
_diffrn_orient_matrix_UB_21 -0.1184482000
_diffrn_orient_matrix_UB_22 0.0643839000
_diffrn_orient_matrix_UB_23 0.0259992000
_diffrn_orient_matrix_UB_31 0.0446231000
_diffrn_orient_matrix_UB_32 0.0840167000
_diffrn_orient_matrix_UB_33 0.1631699000
_diffrn_radiation_monochromator mirror
_diffrn_radiation_probe x-ray
_diffrn_radiation_type MoK\a
_diffrn_radiation_wavelength 0.71073
_diffrn_reflns_av_R_equivalents 0.0582
_diffrn_reflns_av_unetI/netI 0.0244
_diffrn_reflns_Laue_measured_fraction_full 0.978
_diffrn_reflns_Laue_measured_fraction_max 0.982
_diffrn_reflns_limit_h_max 5
_diffrn_reflns_limit_h_min -5
_diffrn_reflns_limit_k_max 7
_diffrn_reflns_limit_k_min -7
_diffrn_reflns_limit_l_max 4
_diffrn_reflns_limit_l_min -4
_diffrn_reflns_number 979
_diffrn_reflns_point_group_measured_fraction_full 0.978
_diffrn_reflns_point_group_measured_fraction_max 0.982
_diffrn_reflns_theta_full 25.242
_diffrn_reflns_theta_max 27.866
_diffrn_reflns_theta_min 5.929
_diffrn_source 'micro-focus sealed X-ray tube'
_diffrn_source_type 'PhotonJet (Mo) X-ray Source'
_exptl_absorpt_coefficient_mu 11.144
_exptl_absorpt_correction_T_max 0.883
_exptl_absorpt_correction_T_min 0.505
_exptl_absorpt_correction_type analytical
_exptl_absorpt_process_details
;
CrysAlisPro 1.171.39.13a (Rigaku Oxford Diffraction, 2015)
Analytical numeric absorption correction using a multifaceted crystal
model based on expressions derived by R.C. Clark & J.S. Reid.
(Clark, R. C. & Reid, J. S. (1995). Acta Cryst. A51, 887-897)
Empirical absorption correction using spherical harmonics,
 implemented in SCALE3 ABSPACK scaling algorithm.
;
_exptl_crystal_colour black
_exptl_crystal_density_diffrn 4.875
_exptl_crystal_description plate
_exptl_crystal_F_000 116
_exptl_crystal_recrystallization_method 'Hydrothermal method'
_exptl_crystal_size_max 0.09
_exptl_crystal_size_mid 0.06
_exptl_crystal_size_min 0.015
_refine_diff_density_max 1.840
_refine_diff_density_min -0.930
_refine_diff_density_rms 0.256
_refine_ls_extinction_coef 0.26(3)
_refine_ls_extinction_expression Fc^*^=kFc[1+0.001xFc^2^\l^3^/sin(2\q)]^-1/4^
_refine_ls_extinction_method 'SHELXL-2018/3 (Sheldrick, 2018)'
_refine_ls_goodness_of_fit_ref 1.187
_refine_ls_hydrogen_treatment undef
_refine_ls_matrix_type full
_refine_ls_number_parameters 12
_refine_ls_number_reflns 112
_refine_ls_number_restraints 0
_refine_ls_restrained_S_all 1.187
_refine_ls_R_factor_all 0.0266
_refine_ls_R_factor_gt 0.0253
_refine_ls_shift/su_max 0.000
_refine_ls_shift/su_mean 0.000
_refine_ls_structure_factor_coef Fsqd
_refine_ls_weighting_details 'w=1/[\s^2^(Fo^2^)+(0.0350P)^2^+0.2064P] where P=(Fo^2^+2Fc^2^)/3'
_refine_ls_weighting_scheme calc
_refine_ls_wR_factor_gt 0.0631
_refine_ls_wR_factor_ref 0.0638
_reflns_Friedel_coverage 0.000
_reflns_number_gt 105
_reflns_number_total 112
_reflns_threshold_expression 'I > 2\s(I)'
_cod_data_source_file d1sc03026d2.cif
_cod_data_source_block kma0205
_cod_database_code 1564889
_shelx_shelxl_version_number 2018/3
_shelx_space_group_comment
;
The symmetry employed for this shelxl refinement is uniquely defined
by the following loop, which should always be used as a source of
symmetry information in preference to the above space-group names.
They are only intended as comments.
;
_shelx_estimated_absorpt_t_max 0.851
_shelx_estimated_absorpt_t_min 0.434
_olex2_submission_special_instructions 'No special instructions were received'
_oxdiff_exptl_absorpt_empirical_details
;
Empirical correction (ABSPACK) includes:
- Absorption correction using spherical harmonics
- Frame scaling
- Detector area scaling
;
_oxdiff_exptl_absorpt_empirical_full_max 1.455
_oxdiff_exptl_absorpt_empirical_full_min 0.766

loop_
_space_group_symop_operation_xyz
'x, y, z'
'-x, -y, z'
'x+1/2, -y+1/2, -z+1/2'
'-x+1/2, y+1/2, -z+1/2'
'-x, -y, -z'
'x, y, -z'
'-x-1/2, y-1/2, z-1/2'
'x-1/2, -y-1/2, z-1/2'

loop_
_atom_site_label
_atom_site_type_symbol
_atom_site_fract_x
_atom_site_fract_y
_atom_site_fract_z
_atom_site_U_iso_or_equiv
_atom_site_adp_type
_atom_site_occupancy
_atom_site_site_symmetry_order
_atom_site_calc_flag
_atom_site_refinement_flags_posn
_atom_site_refinement_flags_adp
_atom_site_refinement_flags_occupancy
_atom_site_disorder_assembly
_atom_site_disorder_group
Fe1 Fe 0.000000 0.000000 0.000000 0.0033(5) Uani 1 4 d S T P . .
S1 S 0.1999(3) 0.37804(19) 0.000000 0.0035(5) Uani 1 2 d S T P . .

loop_
_atom_site_aniso_label
_atom_site_aniso_U_11
_atom_site_aniso_U_22
_atom_site_aniso_U_33
_atom_site_aniso_U_23
_atom_site_aniso_U_13
_atom_site_aniso_U_12
Fe1 0.0031(7) 0.0035(6) 0.0032(7) 0.000 0.000 0.0002(3)
S1 0.0032(7) 0.0036(7) 0.0037(7) 0.000 0.000 -0.0001(4)

loop_
_atom_type_symbol
_atom_type_description
_atom_type_scat_dispersion_real
_atom_type_scat_dispersion_imag
_atom_type_scat_source
Fe Fe 0.3463 0.8444 'International Tables Vol C Tables 4.2.6.8 and 6.1.1.4'
S S 0.1246 0.1234 'International Tables Vol C Tables 4.2.6.8 and 6.1.1.4'

loop_
_exptl_crystal_face_index_h
_exptl_crystal_face_index_k
_exptl_crystal_face_index_l
_exptl_crystal_face_perp_dist
-5 1 -3 0.0031
-1 5 -1 0.0272
1 -5 1 0.0272
5 -1 0 0.0289
6 1 3 0.0089
-2 1 5 0.0316
3 5 -1 0.0263
-4 -5 -2 0.0255
5 -1 3 0.0101

loop_
_geom_angle_atom_site_label_1
_geom_angle_atom_site_label_2
_geom_angle_atom_site_label_3
_geom_angle
_geom_angle_site_symmetry_1
_geom_angle_site_symmetry_3
_geom_angle_publ_flag
S1 Fe1 S1 180.0 5 . ?
S1 Fe1 S1 91.957(18) . 7_655 ?
S1 Fe1 S1 91.956(18) 5 3_454 ?
S1 Fe1 S1 88.043(18) . 3_454 ?
S1 Fe1 S1 82.70(4) 3_454 7_655 ?
S1 Fe1 S1 88.043(18) . 3_455 ?
S1 Fe1 S1 82.70(4) 7_656 3_455 ?
S1 Fe1 S1 97.30(4) 3_454 3_455 ?
S1 Fe1 S1 180.0 7_656 3_454 ?
S1 Fe1 S1 91.957(18) . 7_656 ?
S1 Fe1 S1 97.30(4) 7_656 7_655 ?
S1 Fe1 S1 91.957(18) 5 3_455 ?
S1 Fe1 S1 180.0 3_455 7_655 ?
S1 Fe1 S1 88.044(18) 5 7_656 ?
S1 Fe1 S1 88.043(18) 5 7_655 ?
Fe1 S1 Fe1 97.30(4) 3 3_554 ?
Fe1 S1 Fe1 120.31(3) . 3_554 ?
Fe1 S1 Fe1 120.31(3) . 3 ?
S1 S1 Fe1 107.42(5) 5_565 3_554 ?
S1 S1 Fe1 107.42(5) 5_565 3 ?
S1 S1 Fe1 103.24(7) 5_565 . ?

loop_
_geom_bond_atom_site_label_1
_geom_bond_atom_site_label_2
_geom_bond_distance
_geom_bond_site_symmetry_2
_geom_bond_publ_flag
Fe1 S1 2.2366(11) 5 ?
Fe1 S1 2.2548(8) 7_655 ?
Fe1 S1 2.2548(8) 7_656 ?
Fe1 S1 2.2366(11) . ?
Fe1 S1 2.2548(8) 3_455 ?
Fe1 S1 2.2548(8) 3_454 ?
S1 S1 2.217(2) 5_565 ?
